data_2242997
loop_
_publ_author_name
'Rybalka, Andrii'
'Shishkina, Svitlana'
'Ukrainets, Igor'
'Sidorenko, Lyudmila'
'Sim, Galina'

_publ_section_title
;
 Molecular and crystal structure of
 5,9-dimethyl-5<i>H</i>-pyrano[3,2-<i>c</i>:5,6-<i>c</i>']bis[2,1-benzothiazin]-7(9<i>H</i>)-one
 6,6,8,8-tetroxide dimethylformamide monosolvate
;
_journal_coeditor_code WM5508
_journal_issue 7
_journal_name_full 'Acta Crystallographica Section E'
_journal_page_first 1076
_journal_page_last 1078
_journal_paper_doi 10.1107/S2056989019008788
_journal_volume 75
_journal_year 2019
_chemical_formula_iupac 'C19 H14 N2 O6 S2, C3 H7 N O'
_chemical_formula_moiety 'C19 H14 N2 O6 S2, C3 H7 N O'
_chemical_formula_sum 'C22 H21 N3 O7 S2'
_chemical_formula_weight 503.54
_chemical_name_systematic
'5,9-Dimethyl-5<i>H</i>-pyrano[3,2-<i>c</i>:5,6-<i>c</i>']bis[2,1-benzothiazin]-7(9<i>H</i>)-one 6,6,8,8-tetroxide dimethylformamide monosolvate'
_space_group_crystal_system monoclinic
_space_group_IT_number 14
_space_group_name_Hall '-P 2ybc'
_space_group_name_H-M_alt 'P 1 21/c 1'
_symmetry_space_group_name_Hall '-P 2ybc'
_symmetry_space_group_name_H-M 'P 1 21/c 1'
_atom_sites_solution_hydrogens geom
_audit_creation_method SHELXL-2016/6
_cell_angle_alpha 90
_cell_angle_beta 90.498(3)
_cell_angle_gamma 90
_cell_formula_units_Z 4
_cell_length_a 7.2678(2)
_cell_length_b 26.5667(7)
_cell_length_c 11.3590(3)
_cell_measurement_reflns_used 8803
_cell_measurement_temperature 293(2)
_cell_measurement_theta_max 32.0720
_cell_measurement_theta_min 3.3310
_cell_volume 2193.13(10)
_computing_cell_refinement
;
CrysAlis RED (Agilent, 2012)
;
_computing_data_collection
;
CrysAlis CCD (Agilent, 2012)
;
_computing_data_reduction
;
CrysAlis RED (Agilent, 2012)
;
_computing_molecular_graphics
;
Mercury (Macrae <i>et al.</i>,  2006)
;
_computing_publication_material
;
publCIF (Westrip, 2010)
;
_computing_structure_refinement
;
SHELXL2016 (Sheldrick, 2015)
;
_computing_structure_solution
;
SHELXS (Sheldrick, 2008)
;
_diffrn_ambient_temperature 293(2)
_diffrn_detector_area_resol_mean 16.1827
_diffrn_measured_fraction_theta_full 0.997
_diffrn_measured_fraction_theta_max 0.998
_diffrn_measurement_device_type 'Agilent Xcalibur, Sapphire3'
_diffrn_measurement_method '\w scans'
_diffrn_radiation_type MoK\a
_diffrn_radiation_wavelength 0.71073
_diffrn_reflns_av_R_equivalents 0.0221
_diffrn_reflns_av_unetI/netI 0.0208
_diffrn_reflns_limit_h_max 10
_diffrn_reflns_limit_h_min -9
_diffrn_reflns_limit_k_max 37
_diffrn_reflns_limit_k_min -34
_diffrn_reflns_limit_l_max 15
_diffrn_reflns_limit_l_min -15
_diffrn_reflns_number 21958
_diffrn_reflns_theta_full 25.242
_diffrn_reflns_theta_max 29.999
_diffrn_reflns_theta_min 3.195
_diffrn_source 'Enhance (Mo) X-ray Source'
_exptl_absorpt_coefficient_mu 0.295
_exptl_absorpt_correction_T_max 1.00000
_exptl_absorpt_correction_T_min 0.83976
_exptl_absorpt_correction_type multi-scan
_exptl_absorpt_process_details
;
(<i>CrysAlis RED</i>; Agilent, 2012)
;
_exptl_crystal_colour colourless
_exptl_crystal_density_diffrn 1.525
_exptl_crystal_description block
_exptl_crystal_F_000 1048
_exptl_crystal_size_max 0.200
_exptl_crystal_size_mid 0.200
_exptl_crystal_size_min 0.180
_refine_diff_density_max 0.313
_refine_diff_density_min -0.349
_refine_ls_extinction_method none
_refine_ls_goodness_of_fit_ref 1.058
_refine_ls_hydrogen_treatment constr
_refine_ls_matrix_type full
_refine_ls_number_parameters 311
_refine_ls_number_reflns 6370
_refine_ls_number_restraints 0
_refine_ls_restrained_S_all 1.058
_refine_ls_R_factor_all 0.0495
_refine_ls_R_factor_gt 0.0400
_refine_ls_shift/su_max 0.001
_refine_ls_shift/su_mean 0.000
_refine_ls_structure_factor_coef Fsqd
_refine_ls_weighting_details 'w=1/[\s^2^(Fo^2^)+(0.0560P)^2^+0.5564P] where P=(Fo^2^+2Fc^2^)/3'
_refine_ls_weighting_scheme calc
_refine_ls_wR_factor_gt 0.1062
_refine_ls_wR_factor_ref 0.1106
_reflns_number_gt 5409
_reflns_number_total 6370
_reflns_threshold_expression 'I > 2\s(I)'
_cod_data_source_file wm5508sup1.cif
_cod_data_source_block I
_cod_database_code 2242997
_shelx_space_group_comment
;
The symmetry employed for this shelxl refinement is uniquely defined
by the following loop, which should always be used as a source of
symmetry information in preference to the above space-group names.
They are only intended as comments.
;
_shelx_estimated_absorpt_t_min 0.943
_shelx_estimated_absorpt_t_max 0.949

loop_
_space_group_symop_operation_xyz
'x, y, z'
'-x, y+1/2, -z+1/2'
'-x, -y, -z'
'x, -y-1/2, z-1/2'

loop_
_atom_site_type_symbol
_atom_site_label
_atom_site_fract_x
_atom_site_fract_y
_atom_site_fract_z
_atom_site_U_iso_or_equiv
_atom_site_adp_type
_atom_site_calc_flag
_atom_site_occupancy
S S1 0.27857(5) 0.53088(2) 0.78395(3) 0.03522(10) Uani d 1
S S2 0.35468(5) 0.68735(2) 0.47772(3) 0.03406(9) Uani d 1
N N1 0.31960(18) 0.47039(5) 0.76567(10) 0.0355(3) Uani d 1
N N2 0.40095(19) 0.68763(4) 0.33637(11) 0.0377(3) Uani d 1
O O1 0.27500(14) 0.54076(3) 0.43723(8) 0.0300(2) Uani d 1
O O2 0.33446(19) 0.63741(4) 0.71036(9) 0.0475(3) Uani d 1
O O3 0.4170(2) 0.54940(5) 0.86153(10) 0.0556(3) Uani d 1
O O4 0.09057(19) 0.53887(5) 0.81476(11) 0.0528(3) Uani d 1
O O5 0.50923(18) 0.70840(4) 0.53734(11) 0.0511(3) Uani d 1
O O6 0.18001(18) 0.70953(5) 0.50021(12) 0.0529(3) Uani d 1
C C1 0.30950(19) 0.55350(5) 0.64196(11) 0.0294(3) Uani d 1
C C2 0.27719(17) 0.52260(5) 0.54891(11) 0.0274(2) Uani d 1
C C3 0.23924(18) 0.46944(5) 0.55627(12) 0.0287(2) Uani d 1
C C4 0.25669(18) 0.44458(5) 0.66557(12) 0.0307(3) Uani d 1
C C5 0.33905(18) 0.62303(5) 0.50507(11) 0.0288(2) Uani d 1
C C6 0.30000(17) 0.59081(5) 0.41606(11) 0.0271(2) Uani d 1
C C7 0.27399(18) 0.60439(5) 0.29458(11) 0.0293(3) Uani d 1
C C8 0.31990(19) 0.65325(5) 0.25751(12) 0.0330(3) Uani d 1
C C9 0.2198(2) 0.39295(5) 0.67129(15) 0.0388(3) Uani d 1
H H9 0.230327 0.375995 0.742662 0.047 Uiso calc 1
C C10 0.1678(2) 0.36734(6) 0.57123(16) 0.0447(4) Uani d 1
H H10 0.144752 0.332967 0.575848 0.054 Uiso calc 1
C C11 0.1491(2) 0.39142(6) 0.46392(16) 0.0445(4) Uani d 1
H H11 0.112482 0.373420 0.397521 0.053 Uiso calc 1
C C12 0.1849(2) 0.44209(5) 0.45585(13) 0.0366(3) Uani d 1
H H12 0.173175 0.458353 0.383672 0.044 Uiso calc 1
C C13 0.2965(2) 0.66588(7) 0.13887(14) 0.0450(4) Uani d 1
H H13 0.327636 0.697916 0.112718 0.054 Uiso calc 1
C C14 0.2274(2) 0.63092(8) 0.06068(14) 0.0489(4) Uani d 1
H H14 0.213819 0.639567 -0.018251 0.059 Uiso calc 1
C C15 0.1778(2) 0.58326(7) 0.09716(13) 0.0443(4) Uani d 1
H H15 0.128749 0.560360 0.043496 0.053 Uiso calc 1
C C16 0.2012(2) 0.56987(6) 0.21301(12) 0.0363(3) Uani d 1
H H16 0.168641 0.537724 0.237646 0.044 Uiso calc 1
C C17 0.3401(2) 0.44312(7) 0.87830(14) 0.0449(4) Uani d 1
H H17C 0.418161 0.414374 0.867349 0.067 Uiso calc 1
H H17B 0.221431 0.432194 0.904561 0.067 Uiso calc 1
H H17A 0.394062 0.465053 0.936211 0.067 Uiso calc 1
C C18 0.4721(3) 0.73589(7) 0.29163(18) 0.0593(5) Uani d 1
H H18C 0.371718 0.755881 0.262233 0.089 Uiso calc 1
H H18B 0.557380 0.729589 0.229276 0.089 Uiso calc 1
H H18A 0.533497 0.753615 0.354267 0.089 Uiso calc 1
C C19 0.3323(2) 0.60783(5) 0.62857(11) 0.0317(3) Uani d 1
N N1A 0.8356(2) 0.81500(6) 0.40202(13) 0.0473(3) Uani d 1
O O1A 0.7557(2) 0.81809(6) 0.59460(13) 0.0654(4) Uani d 1
C C1A 0.8365(3) 0.79886(7) 0.51263(17) 0.0503(4) Uani d 1
H H1A 0.905307 0.770158 0.529054 0.060 Uiso calc 1
C C2A 0.9428(3) 0.79092(10) 0.3113(2) 0.0696(6) Uani d 1
H H2AC 1.005000 0.762143 0.343706 0.104 Uiso calc 1
H H2AB 1.031860 0.814287 0.281574 0.104 Uiso calc 1
H H2AA 0.862751 0.780360 0.248316 0.104 Uiso calc 1
C C3A 0.7312(4) 0.85925(9) 0.3696(2) 0.0769(7) Uani d 1
H H3AC 0.669591 0.853504 0.295690 0.115 Uiso calc 1
H H3AB 0.812776 0.887473 0.362385 0.115 Uiso calc 1
H H3AA 0.641725 0.866160 0.429150 0.115 Uiso calc 1

loop_
_atom_site_aniso_label
_atom_site_aniso_U_11
_atom_site_aniso_U_22
_atom_site_aniso_U_33
_atom_site_aniso_U_12
_atom_site_aniso_U_13
_atom_site_aniso_U_23
S1 0.0477(2) 0.03408(17) 0.02385(16) -0.00072(14) -0.00252(13) -0.00174(12)
S2 0.04352(19) 0.02353(15) 0.03518(18) 0.00017(12) 0.00303(14) -0.00355(12)
N1 0.0438(7) 0.0324(6) 0.0301(6) 0.0006(5) -0.0039(5) 0.0038(5)
N2 0.0502(7) 0.0283(6) 0.0346(6) -0.0031(5) 0.0049(5) 0.0021(5)
O1 0.0424(5) 0.0251(4) 0.0226(4) -0.0028(4) 0.0001(4) -0.0031(3)
O2 0.0785(9) 0.0336(5) 0.0304(5) 0.0003(5) -0.0047(5) -0.0108(4)
O3 0.0812(9) 0.0509(7) 0.0343(6) -0.0151(6) -0.0219(6) 0.0006(5)
O4 0.0595(8) 0.0560(7) 0.0431(6) 0.0114(6) 0.0164(5) 0.0001(5)
O5 0.0641(8) 0.0393(6) 0.0499(7) -0.0184(5) -0.0046(6) -0.0075(5)
O6 0.0597(8) 0.0381(6) 0.0612(8) 0.0165(5) 0.0154(6) -0.0003(5)
C1 0.0363(6) 0.0282(6) 0.0237(6) 0.0000(5) -0.0018(5) -0.0020(5)
C2 0.0298(6) 0.0271(6) 0.0252(6) 0.0003(5) 0.0001(4) -0.0020(4)
C3 0.0291(6) 0.0258(6) 0.0313(6) 0.0002(4) 0.0005(5) -0.0028(5)
C4 0.0280(6) 0.0288(6) 0.0352(7) 0.0016(5) 0.0024(5) -0.0003(5)
C5 0.0336(6) 0.0251(5) 0.0276(6) 0.0004(5) 0.0001(5) -0.0025(5)
C6 0.0296(6) 0.0257(6) 0.0261(6) -0.0006(4) 0.0012(4) -0.0018(4)
C7 0.0304(6) 0.0332(6) 0.0244(6) 0.0023(5) 0.0008(5) -0.0015(5)
C8 0.0354(7) 0.0326(6) 0.0311(6) 0.0048(5) 0.0017(5) 0.0021(5)
C9 0.0379(7) 0.0301(7) 0.0483(8) 0.0004(5) 0.0049(6) 0.0069(6)
C10 0.0441(8) 0.0268(6) 0.0634(10) -0.0044(6) 0.0050(7) -0.0016(7)
C11 0.0494(9) 0.0331(7) 0.0508(9) -0.0058(6) -0.0023(7) -0.0128(7)
C12 0.0425(8) 0.0310(7) 0.0363(7) -0.0025(6) -0.0033(6) -0.0065(5)
C13 0.0552(9) 0.0445(8) 0.0352(8) 0.0084(7) 0.0007(7) 0.0103(6)
C14 0.0537(10) 0.0648(11) 0.0281(7) 0.0108(8) -0.0033(6) 0.0066(7)
C15 0.0423(8) 0.0628(10) 0.0278(7) 0.0007(7) -0.0038(6) -0.0071(7)
C16 0.0382(7) 0.0431(8) 0.0277(6) -0.0032(6) 0.0003(5) -0.0058(6)
C17 0.0520(9) 0.0474(9) 0.0352(8) 0.0035(7) -0.0022(7) 0.0127(7)
C18 0.0867(14) 0.0381(9) 0.0533(11) -0.0154(9) 0.0146(10) 0.0071(8)
C19 0.0398(7) 0.0281(6) 0.0273(6) 0.0003(5) -0.0030(5) -0.0042(5)
N1A 0.0451(7) 0.0465(8) 0.0501(8) 0.0034(6) -0.0014(6) 0.0010(6)
O1A 0.0776(10) 0.0597(8) 0.0593(8) -0.0037(7) 0.0145(7) -0.0117(7)
C1A 0.0513(10) 0.0458(9) 0.0539(10) 0.0012(7) 0.0039(8) 0.0010(8)
C2A 0.0693(13) 0.0796(15) 0.0602(12) 0.0119(11) 0.0173(10) 0.0069(11)
C3A 0.0933(18) 0.0628(13) 0.0744(15) 0.0251(12) -0.0108(13) 0.0045(11)

loop_
_atom_type_symbol
_atom_type_description
_atom_type_scat_dispersion_real
_atom_type_scat_dispersion_imag
_atom_type_scat_source
C C 0.0033 0.0016 'International Tables Vol C Tables 4.2.6.8 and 6.1.1.4'
H H 0.0000 0.0000 'International Tables Vol C Tables 4.2.6.8 and 6.1.1.4'
N N 0.0061 0.0033 'International Tables Vol C Tables 4.2.6.8 and 6.1.1.4'
O O 0.0106 0.0060 'International Tables Vol C Tables 4.2.6.8 and 6.1.1.4'
S S 0.1246 0.1234 'International Tables Vol C Tables 4.2.6.8 and 6.1.1.4'

loop_
_geom_angle_atom_site_label_1
_geom_angle_atom_site_label_2
_geom_angle_atom_site_label_3
_geom_angle
O3 S1 O4 118.06(9)
O3 S1 N1 106.74(7)
O4 S1 N1 110.49(7)
O3 S1 C1 111.08(7)
O4 S1 C1 107.92(7)
N1 S1 C1 101.26(6)
O5 S2 O6 116.97(8)
O5 S2 N2 107.23(7)
O6 S2 N2 111.32(8)
O5 S2 C5 110.72(7)
O6 S2 C5 108.33(7)
N2 S2 C5 101.13(6)
C4 N1 C17 119.52(12)
C4 N1 S1 121.43(9)
C17 N1 S1 112.73(10)
C8 N2 C18 119.46(13)
C8 N2 S2 122.12(10)
C18 N2 S2 114.59(11)
C2 O1 C6 120.73(10)
C2 C1 C19 122.37(12)
C2 C1 S1 119.40(10)
C19 C1 S1 117.00(9)
C1 C2 O1 120.90(12)
C1 C2 C3 125.40(12)
O1 C2 C3 113.69(11)
C12 C3 C4 119.62(12)
C12 C3 C2 120.78(12)
C4 C3 C2 119.60(12)
C9 C4 N1 120.23(13)
C9 C4 C3 118.95(13)
N1 C4 C3 120.73(12)
C6 C5 C19 122.28(12)
C6 C5 S2 120.08(10)
C19 C5 S2 116.45(9)
C5 C6 O1 120.83(11)
C5 C6 C7 125.71(12)
O1 C6 C7 113.42(11)
C16 C7 C8 119.64(12)
C16 C7 C6 121.02(12)
C8 C7 C6 119.33(12)
C13 C8 N2 120.35(14)
C13 C8 C7 118.91(13)
N2 C8 C7 120.57(12)
C10 C9 C4 119.88(15)
C10 C9 H9 120.1
C4 C9 H9 120.1
C9 C10 C11 121.62(14)
C9 C10 H10 119.2
C11 C10 H10 119.2
C12 C11 C10 119.67(14)
C12 C11 H11 120.2
C10 C11 H11 120.2
C11 C12 C3 120.27(14)
C11 C12 H12 119.9
C3 C12 H12 119.9
C14 C13 C8 120.03(16)
C14 C13 H13 120.0
C8 C13 H13 120.0
C13 C14 C15 121.31(14)
C13 C14 H14 119.3
C15 C14 H14 119.3
C16 C15 C14 119.65(15)
C16 C15 H15 120.2
C14 C15 H15 120.2
C15 C16 C7 120.43(15)
C15 C16 H16 119.8
C7 C16 H16 119.8
N1 C17 H17C 109.5
N1 C17 H17B 109.5
H17C C17 H17B 109.5
N1 C17 H17A 109.5
H17C C17 H17A 109.5
H17B C17 H17A 109.5
N2 C18 H18C 109.5
N2 C18 H18B 109.5
H18C C18 H18B 109.5
N2 C18 H18A 109.5
H18C C18 H18A 109.5
H18B C18 H18A 109.5
O2 C19 C1 124.01(13)
O2 C19 C5 123.66(13)
C1 C19 C5 112.20(11)
C1A N1A C3A 120.13(17)
C1A N1A C2A 122.24(17)
C3A N1A C2A 117.58(18)
O1A C1A N1A 126.16(19)
O1A C1A H1A 116.9
N1A C1A H1A 116.9
N1A C2A H2AC 109.5
N1A C2A H2AB 109.5
H2AC C2A H2AB 109.5
N1A C2A H2AA 109.5
H2AC C2A H2AA 109.5
H2AB C2A H2AA 109.5
N1A C3A H3AC 109.5
N1A C3A H3AB 109.5
H3AC C3A H3AB 109.5
N1A C3A H3AA 109.5
H3AC C3A H3AA 109.5
H3AB C3A H3AA 109.5

loop_
_geom_bond_atom_site_label_1
_geom_bond_atom_site_label_2
_geom_bond_distance
S1 O3 1.4197(12)
S1 O4 1.4292(14)
S1 N1 1.6479(13)
S1 C1 1.7375(13)
S2 O5 1.4212(12)
S2 O6 1.4247(12)
S2 N2 1.6433(13)
S2 C5 1.7405(13)
N1 C4 1.4012(18)
N1 C17 1.4767(18)
N2 C8 1.4052(18)
N2 C18 1.474(2)
O1 C2 1.3571(15)
O1 C6 1.3638(15)
O2 C19 1.2168(16)
C1 C2 1.3571(17)
C1 C19 1.4610(18)
C2 C3 1.4415(17)
C3 C12 1.4062(18)
C3 C4 1.4110(19)
C4 C9 1.3992(19)
C5 C6 1.3529(17)
C5 C19 1.4611(18)
C6 C7 1.4371(17)
C7 C16 1.4039(19)
C7 C8 1.4055(19)
C8 C13 1.398(2)
C9 C10 1.375(2)
C9 H9 0.9300
C10 C11 1.382(2)
C10 H10 0.9300
C11 C12 1.374(2)
C11 H11 0.9300
C12 H12 0.9300
C13 C14 1.377(3)
C13 H13 0.9300
C14 C15 1.381(3)
C14 H14 0.9300
C15 C16 1.372(2)
C15 H15 0.9300
C16 H16 0.9300
C17 H17C 0.9600
C17 H17B 0.9600
C17 H17A 0.9600
C18 H18C 0.9600
C18 H18B 0.9600
C18 H18A 0.9600
N1A C1A 1.328(2)
N1A C3A 1.445(3)
N1A C2A 1.446(3)
O1A C1A 1.217(2)
C1A H1A 0.9300
C2A H2AC 0.9600
C2A H2AB 0.9600
C2A H2AA 0.9600
C3A H3AC 0.9600
C3A H3AB 0.9600
C3A H3AA 0.9600

loop_
_geom_hbond_atom_site_label_D
_geom_hbond_atom_site_label_H
_geom_hbond_atom_site_label_A
_geom_hbond_site_symmetry_A
_geom_hbond_distance_DH
_geom_hbond_distance_HA
_geom_hbond_distance_DA
_geom_hbond_angle_DHA
C17 H17A O3 . 0.96 2.40 2.885(2) 110.7
C18 H18A O5 . 0.96 2.41 2.895(2) 111.0
C3A H3AA O1A . 0.96 2.41 2.784(3) 102.6
C12 H12 O1 . 0.93 2.39 2.7106(17) 100.1
C16 H16 O1 . 0.93 2.39 2.7109(17) 100.0
C9 H9 O1A 2_646 0.93 2.41 3.324(2) 169.1
C18 H18B O1A 4_575 0.96 2.46 3.376(3) 159.0

loop_
_geom_torsion_atom_site_label_1
_geom_torsion_atom_site_label_2
_geom_torsion_atom_site_label_3
_geom_torsion_atom_site_label_4
_geom_torsion
O3 S1 N1 C4 -156.20(12)
O4 S1 N1 C4 74.25(13)
C1 S1 N1 C4 -39.91(13)
O3 S1 N1 C17 51.92(13)
O4 S1 N1 C17 -77.63(12)
C1 S1 N1 C17 168.21(11)
O5 S2 N2 C8 154.03(12)
O6 S2 N2 C8 -76.87(13)
C5 S2 N2 C8 38.02(13)
O5 S2 N2 C18 -48.17(15)
O6 S2 N2 C18 80.93(15)
C5 S2 N2 C18 -164.18(13)
O3 S1 C1 C2 141.18(12)
O4 S1 C1 C2 -87.94(13)
N1 S1 C1 C2 28.13(13)
O3 S1 C1 C19 -51.17(13)
O4 S1 C1 C19 79.71(12)
N1 S1 C1 C19 -164.22(11)
C19 C1 C2 O1 3.8(2)
S1 C1 C2 O1 170.77(10)
C19 C1 C2 C3 -174.90(13)
S1 C1 C2 C3 -7.95(19)
C6 O1 C2 C1 -1.91(19)
C6 O1 C2 C3 176.96(11)
C1 C2 C3 C12 171.94(13)
O1 C2 C3 C12 -6.86(18)
C1 C2 C3 C4 -8.0(2)
O1 C2 C3 C4 173.18(11)
C17 N1 C4 C9 -2.2(2)
S1 N1 C4 C9 -152.27(12)
C17 N1 C4 C3 -178.74(13)
S1 N1 C4 C3 31.23(18)
C12 C3 C4 C9 0.2(2)
C2 C3 C4 C9 -179.87(13)
C12 C3 C4 N1 176.72(13)
C2 C3 C4 N1 -3.32(19)
O5 S2 C5 C6 -136.55(12)
O6 S2 C5 C6 93.95(13)
N2 S2 C5 C6 -23.15(13)
O5 S2 C5 C19 55.58(13)
O6 S2 C5 C19 -73.91(12)
N2 S2 C5 C19 168.99(11)
C19 C5 C6 O1 -8.4(2)
S2 C5 C6 O1 -175.54(9)
C19 C5 C6 C7 169.19(13)
S2 C5 C6 C7 2.0(2)
C2 O1 C6 C5 4.20(19)
C2 O1 C6 C7 -173.67(11)
C5 C6 C7 C16 -168.18(14)
O1 C6 C7 C16 9.57(18)
C5 C6 C7 C8 10.9(2)
O1 C6 C7 C8 -171.32(12)
C18 N2 C8 C13 -3.9(2)
S2 N2 C8 C13 152.83(12)
C18 N2 C8 C7 171.24(15)
S2 N2 C8 C7 -32.00(19)
C16 C7 C8 C13 -1.8(2)
C6 C7 C8 C13 179.13(13)
C16 C7 C8 N2 -176.99(13)
C6 C7 C8 N2 3.9(2)
N1 C4 C9 C10 -176.42(14)
C3 C4 C9 C10 0.1(2)
C4 C9 C10 C11 -0.6(2)
C9 C10 C11 C12 0.7(3)
C10 C11 C12 C3 -0.4(2)
C4 C3 C12 C11 -0.1(2)
C2 C3 C12 C11 179.99(14)
N2 C8 C13 C14 176.03(15)
C7 C8 C13 C14 0.8(2)
C8 C13 C14 C15 0.8(3)
C13 C14 C15 C16 -1.4(3)
C14 C15 C16 C7 0.4(2)
C8 C7 C16 C15 1.2(2)
C6 C7 C16 C15 -179.73(14)
C2 C1 C19 O2 168.80(15)
S1 C1 C19 O2 1.6(2)
C2 C1 C19 C5 -7.13(19)
S1 C1 C19 C5 -174.38(10)
C6 C5 C19 O2 -166.55(15)
S2 C5 C19 O2 1.0(2)
C6 C5 C19 C1 9.40(19)
S2 C5 C19 C1 176.98(10)
C3A N1A C1A O1A -0.3(3)
C2A N1A C1A O1A 177.1(2)

_cod_database_fobs_code 2242997
